data_2222985
loop_
_publ_author_name
'Zhao, Yan-Qing'

_publ_section_title
;
 Poly[[diaqua(ethanol)bis(\m~3~-pyridine-2,3-dicarboxylato)dimanganese(II)]
 monohydrate]
;
_journal_coeditor_code BT5015
_journal_issue 9
_journal_name_full 'Acta Crystallographica Section E'
_journal_page_first m1092
_journal_paper_doi 10.1107/S1600536809031948
_journal_volume 65
_journal_year 2009
_chemical_formula_iupac '[Mn2 (C7 H3 N O4)2 (C2 H6 O) (H2 O)2], H2 O'
_chemical_formula_moiety 'C16 H16 Mn2 N2 O11, H2 O'
_chemical_formula_sum 'C16 H18 Mn2 N2 O12'
_chemical_formula_weight 540.20
_chemical_name_systematic
;
Poly[[diaqua(ethanol)bis(\m~3~-pyridine-2,3-dicarboxylato)dimanganese(II)]
monohydrate]
;
_space_group_IT_number 2
_symmetry_cell_setting triclinic
_symmetry_space_group_name_Hall '-P 1'
_symmetry_space_group_name_H-M 'P -1'
_atom_sites_solution_hydrogens geom
_atom_sites_solution_primary direct
_atom_sites_solution_secondary difmap
_audit_creation_method SHELXL-97
_cell_angle_alpha 72.661(3)
_cell_angle_beta 74.859(3)
_cell_angle_gamma 70.588(3)
_cell_formula_units_Z 2
_cell_length_a 8.4972(3)
_cell_length_b 10.2676(4)
_cell_length_c 12.6508(4)
_cell_measurement_reflns_used 4623
_cell_measurement_temperature 293(2)
_cell_measurement_theta_max 29.3
_cell_measurement_theta_min 1.7
_cell_volume 977.43(6)
_computing_cell_refinement 'CrysAlis CCD (Oxford Diffraction, 2006)'
_computing_data_collection 'CrysAlis CCD (Oxford Diffraction, 2006)'
_computing_data_reduction 'CrysAlis RED (Oxford Diffraction, 2006)'
_computing_molecular_graphics 'XP (Sheldrick, 2008)'
_computing_publication_material 'SHELXL97 (Sheldrick, 2008)'
_computing_structure_refinement 'SHELXL97 (Sheldrick, 2008)'
_computing_structure_solution 'SHELXS97 (Sheldrick, 2008)'
_diffrn_ambient_temperature 293(2)
_diffrn_detector_area_resol_mean 10.0
_diffrn_measured_fraction_theta_full 1.000
_diffrn_measured_fraction_theta_max 0.865
_diffrn_measurement_device_type 'Oxford Diffraction Gemini R Ultra'
_diffrn_measurement_method \w
_diffrn_radiation_monochromator graphite
_diffrn_radiation_source 'fine-focus sealed tube'
_diffrn_radiation_type MoK\a
_diffrn_radiation_wavelength 0.71073
_diffrn_reflns_av_R_equivalents 0.0234
_diffrn_reflns_av_sigmaI/netI 0.0388
_diffrn_reflns_limit_h_max 11
_diffrn_reflns_limit_h_min -10
_diffrn_reflns_limit_k_max 14
_diffrn_reflns_limit_k_min -11
_diffrn_reflns_limit_l_max 16
_diffrn_reflns_limit_l_min -17
_diffrn_reflns_number 11238
_diffrn_reflns_theta_full 25.00
_diffrn_reflns_theta_max 29.29
_diffrn_reflns_theta_min 1.71
_exptl_absorpt_coefficient_mu 1.364
_exptl_absorpt_correction_T_max 0.876
_exptl_absorpt_correction_T_min 0.765
_exptl_absorpt_correction_type multi-scan
_exptl_absorpt_process_details '(CrysAlis RED; Oxford Diffraction, 2006)'
_exptl_crystal_colour colorless
_exptl_crystal_density_diffrn 1.835
_exptl_crystal_density_method 'not measured'
_exptl_crystal_description block
_exptl_crystal_F_000 548
_exptl_crystal_size_max 0.34
_exptl_crystal_size_mid 0.23
_exptl_crystal_size_min 0.19
_refine_diff_density_max 0.715
_refine_diff_density_min -0.890
_refine_ls_extinction_method none
_refine_ls_goodness_of_fit_ref 1.038
_refine_ls_hydrogen_treatment mixed
_refine_ls_matrix_type full
_refine_ls_number_parameters 310
_refine_ls_number_reflns 4623
_refine_ls_number_restraints 10
_refine_ls_restrained_S_all 1.041
_refine_ls_R_factor_all 0.0542
_refine_ls_R_factor_gt 0.0382
_refine_ls_shift/su_max 0.001
_refine_ls_shift/su_mean 0.000
_refine_ls_structure_factor_coef Fsqd
_refine_ls_weighting_details 'calc w=1/[\s^2^(Fo^2^)+(0.0787P)^2^] where P=(Fo^2^+2Fc^2^)/3'
_refine_ls_weighting_scheme calc
_refine_ls_wR_factor_gt 0.1180
_refine_ls_wR_factor_ref 0.1235
_reflns_number_gt 3432
_reflns_number_total 4623
_reflns_threshold_expression I>2\s(I)
_cod_data_source_file bt5015.cif
_cod_data_source_block I
_cod_original_sg_symbol_Hall '-P 1 '
_cod_database_code 2222985
_cod_database_fobs_code 2222985

loop_
_symmetry_equiv_pos_as_xyz
'x, y, z'
'-x, -y, -z'

loop_
_atom_site_type_symbol
_atom_site_label
_atom_site_fract_x
_atom_site_fract_y
_atom_site_fract_z
_atom_site_U_iso_or_equiv
_atom_site_adp_type
_atom_site_calc_flag
_atom_site_refinement_flags
_atom_site_occupancy
_atom_site_disorder_assembly
_atom_site_disorder_group
Mn Mn1 1.27969(5) 0.49235(4) 0.24918(3) 0.02484(13) Uani d . 1 . .
Mn Mn2 0.59087(5) 0.85545(4) 0.26515(3) 0.02779(14) Uani d D 1 . .
C C1 0.7656(3) 0.5490(3) 0.4552(2) 0.0231(5) Uani d . 1 . .
C C2 0.7464(4) 0.4128(3) 0.4991(2) 0.0308(6) Uani d . 1 . .
H H2 0.6522 0.3986 0.5534 0.037 Uiso calc R 1 . .
C C3 0.8660(4) 0.2984(3) 0.4627(3) 0.0336(7) Uani d . 1 . .
H H3 0.8522 0.2074 0.4900 0.040 Uiso calc R 1 . .
C C4 1.0063(4) 0.3234(3) 0.3846(3) 0.0336(7) Uani d . 1 . .
H H4 1.0883 0.2469 0.3604 0.040 Uiso calc R 1 . .
C C5 0.9105(3) 0.5653(3) 0.3738(2) 0.0228(5) Uani d . 1 . .
C C6 0.9532(3) 0.7047(3) 0.3163(2) 0.0230(5) Uani d . 1 . .
C C7 0.6300(3) 0.6661(3) 0.5036(2) 0.0247(6) Uani d . 1 . .
C C8 1.2344(5) 0.6470(3) -0.1599(3) 0.0461(9) Uani d . 1 . .
H H8 1.2322 0.6728 -0.2366 0.055 Uiso calc R 1 . .
C C9 1.3034(4) 0.5069(3) -0.1091(2) 0.0262(6) Uani d . 1 . .
C C10 1.3014(3) 0.4728(3) 0.0062(2) 0.0248(6) Uani d . 1 . .
C C11 1.1694(6) 0.7478(4) -0.0978(3) 0.0575(11) Uani d . 1 . .
H H11 1.1259 0.8428 -0.1317 0.069 Uiso calc R 1 . .
C C12 1.1699(5) 0.7052(3) 0.0170(3) 0.0510(10) Uani d . 1 . .
H H12 1.1226 0.7727 0.0600 0.061 Uiso calc R 1 . .
C C13 1.3785(4) 0.3243(3) 0.0709(2) 0.0280(6) Uani d . 1 . .
C C14 1.3882(4) 0.4007(3) -0.1817(2) 0.0247(6) Uani d . 1 . .
C C15 0.1882(8) 0.9931(7) 0.2423(7) 0.112(2) Uani d . 1 . .
H H17A 0.1739 1.0126 0.1650 0.135 Uiso calc R 1 . .
H H17B 0.2214 1.0725 0.2473 0.135 Uiso calc R 1 . .
C C16 0.0088(13) 1.0105(12) 0.3108(9) 0.186(4) Uani d . 1 . .
H H18A -0.0615 1.1033 0.2827 0.279 Uiso calc R 1 . .
H H18B 0.0118 0.9994 0.3884 0.279 Uiso calc R 1 . .
H H18C -0.0368 0.9399 0.3044 0.279 Uiso calc R 1 . .
N N1 1.0296(3) 0.4528(2) 0.34232(19) 0.0269(5) Uani d . 1 . .
N N2 1.2358(3) 0.5708(2) 0.06771(19) 0.0311(5) Uani d . 1 . .
O O1 0.5328(3) 0.7618(2) 0.44223(16) 0.0346(5) Uani d . 1 . .
O O2 0.6140(3) 0.6560(2) 0.60686(16) 0.0359(5) Uani d . 1 . .
O O3 0.8368(3) 0.8183(2) 0.31103(17) 0.0329(5) Uani d . 1 . .
O O9 0.3290(3) 0.8821(3) 0.2514(3) 0.0522(7) Uani d D 1 . .
O O4 1.1066(2) 0.6962(2) 0.27672(16) 0.0301(4) Uani d . 1 . .
O O3W 0.5052(4) 1.0585(2) 0.3092(2) 0.0479(6) Uani d D 1 . .
O O5 1.4375(3) 0.2271(2) 0.02105(17) 0.0443(6) Uani d . 1 . .
O O6 1.3777(3) 0.3112(2) 0.17400(15) 0.0346(5) Uani d . 1 . .
O O1W 0.2771(5) 0.9922(4) 0.5189(3) 0.0725(9) Uani d D 1 . .
O O7 1.3037(3) 0.3305(2) -0.19511(16) 0.0308(4) Uani d . 1 . .
O O8 1.5393(3) 0.3966(2) -0.22933(17) 0.0375(5) Uani d . 1 . .
O O2W 0.6507(4) 0.9652(3) 0.0894(2) 0.0520(6) Uani d D 1 . .
H H9A 0.316(3) 0.806(3) 0.253(4) 0.078 Uiso d D 1 . .
H H3A 0.502(6) 1.1229(18) 0.2557(19) 0.078 Uiso d D 1 . .
H H1A 0.224(6) 1.047(3) 0.561(3) 0.078 Uiso d D 1 . .
H H1B 0.312(6) 0.911(3) 0.565(3) 0.078 Uiso d D 1 . .
H H3B 0.444(5) 1.058(3) 0.367(2) 0.078 Uiso d D 1 . .
H H2B 0.575(4) 1.039(3) 0.070(3) 0.078 Uiso d D 1 . .
H H2A 0.735(4) 0.957(5) 0.034(3) 0.078 Uiso d D 1 . .

loop_
_atom_site_aniso_label
_atom_site_aniso_U_11
_atom_site_aniso_U_22
_atom_site_aniso_U_33
_atom_site_aniso_U_12
_atom_site_aniso_U_13
_atom_site_aniso_U_23
Mn1 0.0302(2) 0.0226(2) 0.0194(2) -0.00310(17) -0.00298(15) -0.00753(16)
Mn2 0.0325(2) 0.0222(2) 0.0268(2) -0.00084(18) -0.01131(17) -0.00549(17)
C1 0.0275(13) 0.0246(14) 0.0169(11) -0.0044(11) -0.0081(10) -0.0041(10)
C2 0.0356(16) 0.0301(16) 0.0276(14) -0.0129(13) -0.0044(12) -0.0045(12)
C3 0.0442(18) 0.0216(14) 0.0356(15) -0.0107(13) -0.0084(13) -0.0044(12)
C4 0.0388(17) 0.0234(15) 0.0388(16) -0.0042(12) -0.0078(13) -0.0117(12)
C5 0.0274(13) 0.0202(13) 0.0212(12) -0.0025(10) -0.0097(10) -0.0051(10)
C6 0.0282(14) 0.0227(13) 0.0202(12) -0.0050(11) -0.0074(10) -0.0078(10)
C7 0.0280(14) 0.0244(14) 0.0221(13) -0.0078(11) -0.0059(10) -0.0040(11)
C8 0.071(2) 0.0328(18) 0.0285(15) 0.0059(16) -0.0250(15) -0.0073(13)
C9 0.0315(14) 0.0242(14) 0.0237(13) -0.0045(11) -0.0094(11) -0.0065(11)
C10 0.0270(13) 0.0227(14) 0.0240(13) -0.0031(11) -0.0061(10) -0.0071(10)
C11 0.094(3) 0.0254(18) 0.0385(18) 0.0162(18) -0.0316(19) -0.0071(15)
C12 0.080(3) 0.0265(17) 0.0387(18) 0.0139(16) -0.0243(17) -0.0165(14)
C13 0.0343(15) 0.0239(14) 0.0243(13) -0.0040(12) -0.0064(11) -0.0070(11)
C14 0.0335(15) 0.0207(13) 0.0177(12) -0.0019(11) -0.0094(10) -0.0034(10)
C15 0.076(4) 0.094(5) 0.180(7) -0.020(3) -0.040(4) -0.038(5)
C16 0.156(9) 0.191(10) 0.215(11) -0.085(8) -0.053(8) 0.007(8)
N1 0.0295(12) 0.0221(12) 0.0276(11) -0.0033(9) -0.0053(9) -0.0078(9)
N2 0.0400(14) 0.0230(12) 0.0258(12) 0.0030(10) -0.0099(10) -0.0088(10)
O1 0.0335(11) 0.0334(12) 0.0268(10) 0.0020(9) -0.0081(8) -0.0024(8)
O2 0.0414(12) 0.0378(12) 0.0232(10) 0.0020(10) -0.0093(8) -0.0110(9)
O3 0.0318(11) 0.0210(10) 0.0471(12) -0.0023(8) -0.0143(9) -0.0089(9)
O9 0.0416(13) 0.0287(13) 0.0922(19) 0.0047(10) -0.0303(13) -0.0227(13)
O4 0.0300(10) 0.0247(10) 0.0336(10) -0.0071(8) 0.0011(8) -0.0102(8)
O3W 0.0725(18) 0.0252(12) 0.0428(13) 0.0015(12) -0.0236(13) -0.0089(10)
O5 0.0772(17) 0.0218(11) 0.0275(11) 0.0061(10) -0.0203(11) -0.0094(9)
O6 0.0564(14) 0.0230(10) 0.0195(9) 0.0006(9) -0.0126(9) -0.0058(8)
O1W 0.078(2) 0.083(2) 0.074(2) -0.0251(19) -0.0054(17) -0.0475(18)
O7 0.0334(11) 0.0302(11) 0.0317(10) -0.0053(9) -0.0095(8) -0.0120(9)
O8 0.0367(12) 0.0396(12) 0.0402(12) -0.0140(10) 0.0035(9) -0.0199(10)
O2W 0.0574(16) 0.0420(15) 0.0408(13) -0.0039(12) -0.0133(11) 0.0058(11)

loop_
_atom_type_symbol
_atom_type_description
_atom_type_scat_dispersion_real
_atom_type_scat_dispersion_imag
_atom_type_scat_source
C C 0.0033 0.0016 'International Tables Vol C Tables 4.2.6.8 and 6.1.1.4'
H H 0.0000 0.0000 'International Tables Vol C Tables 4.2.6.8 and 6.1.1.4'
N N 0.0061 0.0033 'International Tables Vol C Tables 4.2.6.8 and 6.1.1.4'
O O 0.0106 0.0060 'International Tables Vol C Tables 4.2.6.8 and 6.1.1.4'
Mn Mn 0.3368 0.7283 'International Tables Vol C Tables 4.2.6.8 and 6.1.1.4'

loop_
_geom_angle_atom_site_label_1
_geom_angle_atom_site_label_2
_geom_angle_atom_site_label_3
_geom_angle_site_symmetry_1
_geom_angle_site_symmetry_3
_geom_angle
_geom_angle_publ_flag
O8 Mn1 O6 2_865 . 113.83(8) ?
O8 Mn1 O2 2_865 2_766 87.96(9) ?
O6 Mn1 O2 . 2_766 84.30(7) ?
O8 Mn1 O4 2_865 . 80.75(8) ?
O6 Mn1 O4 . . 155.64(8) ?
O2 Mn1 O4 2_766 . 116.80(7) ?
O8 Mn1 N1 2_865 . 146.77(8) ?
O6 Mn1 N1 . . 98.13(9) ?
O2 Mn1 N1 2_766 . 86.36(8) ?
O4 Mn1 N1 . . 72.82(8) ?
O8 Mn1 N2 2_865 . 96.47(9) ?
O6 Mn1 N2 . . 72.70(8) ?
O2 Mn1 N2 2_766 . 156.42(8) ?
O4 Mn1 N2 . . 86.78(8) ?
N1 Mn1 N2 . . 101.68(9) ?
O1 Mn2 O3W . . 87.17(9) ?
O1 Mn2 O7 . 2_765 101.72(8) ?
O3W Mn2 O7 . 2_765 170.69(9) ?
O1 Mn2 O2W . . 175.41(10) ?
O3W Mn2 O2W . . 88.54(10) ?
O7 Mn2 O2W 2_765 . 82.49(9) ?
O1 Mn2 O3 . . 80.79(8) ?
O3W Mn2 O3 . . 89.55(9) ?
O7 Mn2 O3 2_765 . 89.15(8) ?
O2W Mn2 O3 . . 97.54(10) ?
O1 Mn2 O9 . . 89.22(10) ?
O3W Mn2 O9 . . 88.39(10) ?
O7 Mn2 O9 2_765 . 94.44(8) ?
O2W Mn2 O9 . . 92.30(11) ?
O3 Mn2 O9 . . 169.89(10) ?
C2 C1 C5 . . 117.7(2) ?
C2 C1 C7 . . 116.3(2) ?
C5 C1 C7 . . 125.9(2) ?
C3 C2 C1 . . 120.6(3) ?
C3 C2 H2 . . 119.7 ?
C1 C2 H2 . . 119.7 ?
C4 C3 C2 . . 117.9(3) ?
C4 C3 H3 . . 121.1 ?
C2 C3 H3 . . 121.1 ?
N1 C4 C3 . . 122.9(3) ?
N1 C4 H4 . . 118.6 ?
C3 C4 H4 . . 118.6 ?
N1 C5 C1 . . 121.3(2) ?
N1 C5 C6 . . 113.3(2) ?
C1 C5 C6 . . 125.5(2) ?
O3 C6 O4 . . 124.6(3) ?
O3 C6 C5 . . 119.3(2) ?
O4 C6 C5 . . 116.0(2) ?
O2 C7 O1 . . 123.2(2) ?
O2 C7 C1 . . 116.6(2) ?
O1 C7 C1 . . 120.0(2) ?
C11 C8 C9 . . 120.3(3) ?
C11 C8 H8 . . 119.9 ?
C9 C8 H8 . . 119.9 ?
C8 C9 C10 . . 117.8(2) ?
C8 C9 C14 . . 118.9(2) ?
C10 C9 C14 . . 123.1(2) ?
N2 C10 C9 . . 122.1(3) ?
N2 C10 C13 . . 114.9(2) ?
C9 C10 C13 . . 122.9(2) ?
C8 C11 C12 . . 118.4(3) ?
C8 C11 H11 . . 120.8 ?
C12 C11 H11 . . 120.8 ?
N2 C12 C11 . . 122.3(3) ?
N2 C12 H12 . . 118.8 ?
C11 C12 H12 . . 118.8 ?
O5 C13 O6 . . 125.1(3) ?
O5 C13 C10 . . 119.0(2) ?
O6 C13 C10 . . 115.9(2) ?
O7 C14 O8 . . 125.0(2) ?
O7 C14 C9 . . 118.8(2) ?
O8 C14 C9 . . 116.0(2) ?
O9 C15 C16 . . 130.6(7) ?
O9 C15 H17A . . 104.6 ?
C16 C15 H17A . . 104.6 ?
O9 C15 H17B . . 104.6 ?
C16 C15 H17B . . 104.6 ?
H17A C15 H17B . . 105.7 ?
C15 C16 H18A . . 109.5 ?
C15 C16 H18B . . 109.5 ?
H18A C16 H18B . . 109.5 ?
C15 C16 H18C . . 109.5 ?
H18A C16 H18C . . 109.5 ?
H18B C16 H18C . . 109.5 ?
C4 N1 C5 . . 119.6(2) ?
C4 N1 Mn1 . . 123.72(19) ?
C5 N1 Mn1 . . 115.42(18) ?
C12 N2 C10 . . 119.0(2) ?
C12 N2 Mn1 . . 125.7(2) ?
C10 N2 Mn1 . . 114.86(18) ?
C7 O1 Mn2 . . 128.11(17) ?
C7 O2 Mn1 . 2_766 138.53(18) ?
C6 O3 Mn2 . . 125.46(18) ?
C15 O9 Mn2 . . 134.9(3) ?
C15 O9 H9A . . 114.7(19) ?
Mn2 O9 H9A . . 110.5(19) ?
C6 O4 Mn1 . . 119.19(17) ?
Mn2 O3W H3A . . 112.5(18) ?
Mn2 O3W H3B . . 112.7(18) ?
H3A O3W H3B . . 127(3) ?
C13 O6 Mn1 . . 121.35(17) ?
H1A O1W H1B . . 103(3) ?
C14 O7 Mn2 . 2_765 124.82(17) ?
C14 O8 Mn1 . 2_865 138.76(18) ?
Mn2 O2W H2B . . 113(3) ?
Mn2 O2W H2A . . 137(3) ?
H2B O2W H2A . . 109(3) ?

loop_
_geom_bond_atom_site_label_1
_geom_bond_atom_site_label_2
_geom_bond_site_symmetry_2
_geom_bond_distance
_geom_bond_publ_flag
Mn1 O8 2_865 2.127(2) ?
Mn1 O6 . 2.1612(19) ?
Mn1 O2 2_766 2.178(2) ?
Mn1 O4 . 2.1874(19) ?
Mn1 N1 . 2.247(2) ?
Mn1 N2 . 2.281(2) ?
Mn2 O1 . 2.1542(19) ?
Mn2 O3W . 2.158(2) ?
Mn2 O7 2_765 2.1653(19) ?
Mn2 O2W . 2.184(2) ?
Mn2 O3 . 2.195(2) ?
Mn2 O9 . 2.196(3) ?
C1 C2 . 1.390(4) ?
C1 C5 . 1.406(4) ?
C1 C7 . 1.516(4) ?
C2 C3 . 1.382(4) ?
C2 H2 . 0.9300 ?
C3 C4 . 1.378(4) ?
C3 H3 . 0.9300 ?
C4 N1 . 1.337(4) ?
C4 H4 . 0.9300 ?
C5 N1 . 1.344(3) ?
C5 C6 . 1.515(4) ?
C6 O3 . 1.251(3) ?
C6 O4 . 1.252(3) ?
C7 O2 . 1.254(3) ?
C7 O1 . 1.262(3) ?
C8 C11 . 1.368(5) ?
C8 C9 . 1.383(4) ?
C8 H8 . 0.9300 ?
C9 C10 . 1.392(4) ?
C9 C14 . 1.510(4) ?
C10 N2 . 1.339(3) ?
C10 C13 . 1.515(4) ?
C11 C12 . 1.386(5) ?
C11 H11 . 0.9300 ?
C12 N2 . 1.333(4) ?
C12 H12 . 0.9300 ?
C13 O5 . 1.235(3) ?
C13 O6 . 1.269(3) ?
C14 O7 . 1.244(3) ?
C14 O8 . 1.260(3) ?
C15 O9 . 1.353(6) ?
C15 C16 . 1.526(11) ?
C15 H17A . 0.9700 ?
C15 H17B . 0.9700 ?
C16 H18A . 0.9600 ?
C16 H18B . 0.9600 ?
C16 H18C . 0.9600 ?
O2 Mn1 2_766 2.178(2) ?
O9 H9A . 0.821(19) ?
O3W H3A . 0.793(16) ?
O3W H3B . 0.777(16) ?
O1W H1A . 0.827(18) ?
O1W H1B . 0.872(18) ?
O7 Mn2 2_765 2.1653(19) ?
O8 Mn1 2_865 2.127(2) ?
O2W H2B . 0.833(18) ?
O2W H2A . 0.863(18) ?

loop_
_geom_hbond_atom_site_label_D
_geom_hbond_atom_site_label_H
_geom_hbond_atom_site_label_A
_geom_hbond_site_symmetry_A
_geom_hbond_distance_DH
_geom_hbond_distance_HA
_geom_hbond_distance_DA
_geom_hbond_angle_DHA
O1W H1A O3 2_676 0.827(18) 2.29(3) 3.083(3) 161(5)
O1W H1B O1 . 0.872(18) 2.51(4) 2.847(4) 104(3)
O1W H1B O3W 2_676 0.872(18) 2.63(5) 3.034(4) 109(4)
O2W H2B O5 1_465 0.833(18) 1.91(2) 2.730(3) 168(5)
O3W H3B O1W . 0.777(16) 2.14(2) 2.893(4) 162(3)
O3W H3A O6 1_465 0.793(16) 1.99(2) 2.699(3) 150(4)
O9 H9A O8 2_765 0.821(19) 2.10(3) 2.776(3) 140(3)
O9 H9A O4 1_455 0.821(19) 2.319(18) 3.006(3) 142(3)

loop_
_geom_torsion_atom_site_label_1
_geom_torsion_atom_site_label_2
_geom_torsion_atom_site_label_3
_geom_torsion_atom_site_label_4
_geom_torsion_site_symmetry_1
_geom_torsion_site_symmetry_2
_geom_torsion_site_symmetry_3
_geom_torsion_site_symmetry_4
_geom_torsion
_geom_torsion_publ_flag
C5 C1 C2 C3 . . . . -0.4(4) ?
C7 C1 C2 C3 . . . . -178.2(3) ?
C1 C2 C3 C4 . . . . 2.0(5) ?
C2 C3 C4 N1 . . . . -0.9(5) ?
C2 C1 C5 N1 . . . . -2.4(4) ?
C7 C1 C5 N1 . . . . 175.2(3) ?
C2 C1 C5 C6 . . . . 179.8(2) ?
C7 C1 C5 C6 . . . . -2.6(4) ?
N1 C5 C6 O3 . . . . 158.8(2) ?
C1 C5 C6 O3 . . . . -23.2(4) ?
N1 C5 C6 O4 . . . . -21.0(3) ?
C1 C5 C6 O4 . . . . 156.9(3) ?
C2 C1 C7 O2 . . . . 61.3(4) ?
C5 C1 C7 O2 . . . . -116.2(3) ?
C2 C1 C7 O1 . . . . -113.9(3) ?
C5 C1 C7 O1 . . . . 68.6(4) ?
C11 C8 C9 C10 . . . . 1.0(6) ?
C11 C8 C9 C14 . . . . -174.5(4) ?
C8 C9 C10 N2 . . . . -0.1(5) ?
C14 C9 C10 N2 . . . . 175.3(3) ?
C8 C9 C10 C13 . . . . -177.8(3) ?
C14 C9 C10 C13 . . . . -2.4(4) ?
C9 C8 C11 C12 . . . . -1.9(7) ?
C8 C11 C12 N2 . . . . 2.0(7) ?
N2 C10 C13 O5 . . . . 178.0(3) ?
C9 C10 C13 O5 . . . . -4.2(5) ?
N2 C10 C13 O6 . . . . -2.6(4) ?
C9 C10 C13 O6 . . . . 175.3(3) ?
C8 C9 C14 O7 . . . . -94.3(4) ?
C10 C9 C14 O7 . . . . 90.4(3) ?
C8 C9 C14 O8 . . . . 82.0(4) ?
C10 C9 C14 O8 . . . . -93.4(3) ?
C3 C4 N1 C5 . . . . -1.8(4) ?
C3 C4 N1 Mn1 . . . . 164.6(2) ?
C1 C5 N1 C4 . . . . 3.5(4) ?
C6 C5 N1 C4 . . . . -178.5(2) ?
C1 C5 N1 Mn1 . . . . -164.02(19) ?
C6 C5 N1 Mn1 . . . . 14.0(3) ?
O8 Mn1 N1 C4 2_865 . . . -132.7(2) ?
O6 Mn1 N1 C4 . . . . 31.7(2) ?
O2 Mn1 N1 C4 2_766 . . . -52.0(2) ?
O4 Mn1 N1 C4 . . . . -171.6(2) ?
N2 Mn1 N1 C4 . . . . 105.6(2) ?
O8 Mn1 N1 C5 2_865 . . . 34.2(3) ?
O6 Mn1 N1 C5 . . . . -161.41(19) ?
O2 Mn1 N1 C5 2_766 . . . 114.9(2) ?
O4 Mn1 N1 C5 . . . . -4.62(18) ?
N2 Mn1 N1 C5 . . . . -87.50(19) ?
C11 C12 N2 C10 . . . . -1.1(6) ?
C11 C12 N2 Mn1 . . . . 170.5(3) ?
C9 C10 N2 C12 . . . . 0.2(5) ?
C13 C10 N2 C12 . . . . 178.0(3) ?
C9 C10 N2 Mn1 . . . . -172.4(2) ?
C13 C10 N2 Mn1 . . . . 5.5(3) ?
O8 Mn1 N2 C12 2_865 . . . -63.8(3) ?
O6 Mn1 N2 C12 . . . . -176.8(3) ?
O2 Mn1 N2 C12 2_766 . . . -163.6(3) ?
O4 Mn1 N2 C12 . . . . 16.5(3) ?
N1 Mn1 N2 C12 . . . . 88.2(3) ?
O8 Mn1 N2 C10 2_865 . . . 108.1(2) ?
O6 Mn1 N2 C10 . . . . -4.9(2) ?
O2 Mn1 N2 C10 2_766 . . . 8.3(4) ?
O4 Mn1 N2 C10 . . . . -171.6(2) ?
N1 Mn1 N2 C10 . . . . -99.8(2) ?
O2 C7 O1 Mn2 . . . . 150.7(2) ?
C1 C7 O1 Mn2 . . . . -34.5(4) ?
O3W Mn2 O1 C7 . . . . -124.0(3) ?
O7 Mn2 O1 C7 2_765 . . . 53.2(3) ?
O2W Mn2 O1 C7 . . . . -103.1(11) ?
O3 Mn2 O1 C7 . . . . -34.0(2) ?
O9 Mn2 O1 C7 . . . . 147.5(2) ?
O1 C7 O2 Mn1 . . . 2_766 171.5(2) ?
C1 C7 O2 Mn1 . . . 2_766 -3.5(4) ?
O4 C6 O3 Mn2 . . . . 134.9(2) ?
C5 C6 O3 Mn2 . . . . -44.9(3) ?
O1 Mn2 O3 C6 . . . . 85.2(2) ?
O3W Mn2 O3 C6 . . . . 172.4(2) ?
O7 Mn2 O3 C6 2_765 . . . -16.8(2) ?
O2W Mn2 O3 C6 . . . . -99.1(2) ?
O9 Mn2 O3 C6 . . . . 94.2(5) ?
C16 C15 O9 Mn2 . . . . -127.9(8) ?
O1 Mn2 O9 C15 . . . . 103.6(6) ?
O3W Mn2 O9 C15 . . . . 16.4(6) ?
O7 Mn2 O9 C15 2_765 . . . -154.7(6) ?
O2W Mn2 O9 C15 . . . . -72.1(6) ?
O3 Mn2 O9 C15 . . . . 94.7(7) ?
O3 C6 O4 Mn1 . . . . -162.1(2) ?
C5 C6 O4 Mn1 . . . . 17.7(3) ?
O8 Mn1 O4 C6 2_865 . . . -167.4(2) ?
O6 Mn1 O4 C6 . . . . 63.3(3) ?
O2 Mn1 O4 C6 2_766 . . . -84.4(2) ?
N1 Mn1 O4 C6 . . . . -7.78(19) ?
N2 Mn1 O4 C6 . . . . 95.5(2) ?
O5 C13 O6 Mn1 . . . . 177.4(3) ?
C10 C13 O6 Mn1 . . . . -2.1(3) ?
O8 Mn1 O6 C13 2_865 . . . -85.8(2) ?
O2 Mn1 O6 C13 2_766 . . . -171.0(2) ?
O4 Mn1 O6 C13 . . . . 37.5(3) ?
N1 Mn1 O6 C13 . . . . 103.5(2) ?
N2 Mn1 O6 C13 . . . . 3.7(2) ?
O8 C14 O7 Mn2 . . . 2_765 17.6(4) ?
C9 C14 O7 Mn2 . . . 2_765 -166.56(17) ?
O7 C14 O8 Mn1 . . . 2_865 170.8(2) ?
C9 C14 O8 Mn1 . . . 2_865 -5.2(4) ?
